data_8100390
loop_
_publ_author_name
'Moubaraki, B.'
'Murray, K. S.'
'Tiekink, E. R. T.'

_publ_section_title
;
Crystal structure of [bis-tris(pyrazolyl)methanecopper(II)] [chloro-
bis(\h^2^-benzoato)-\h^1^-benzoato-manganate(II)] hydrate, 
Cu(C~10~H~10~N~6~)Mn(C~7~H~5~O~2~)~3~Cl &#x00B7; H~2~O
;
_journal_issue 3
_journal_name_full 'Zeitschrift f\"ur Kristallographie - New Crystal Structures'
_journal_page_first 351
_journal_page_last 353
_journal_volume 218
_journal_year 2003
_chemical_formula_moiety 'C41 H37 Cl Cu N12 Mn O7 '
_chemical_formula_structural 'Cu(C10H10N6) Mn(C7H5O2)3Cl &#x00B7; H2O'
_chemical_formula_sum 'C41 H37 Cl Cu Mn N12 O7'
_chemical_formula_weight 963.76
_space_group_IT_number 14
_symmetry_cell_setting monoclinic
_symmetry_space_group_name_Hall '-P 2yn'
_symmetry_space_group_name_H-M 'P 1 21/n 1'
_cell_angle_alpha 90
_cell_angle_beta 106.493(18)
_cell_angle_gamma 90
_cell_formula_units_Z 4
_cell_length_a 15.946(3)
_cell_length_b 13.257(18)
_cell_length_c 20.766(5)
_cell_measurement_temperature 293
_cell_volume 4209.1(40)
_diffrn_ambient_temperature 293
_exptl_crystal_density_diffrn 1.521
_cod_original_sg_symbol_H-M 'P 21/n'
_cod_original_formula_sum 'C41 H37 Cl1 Cu1 N12 Mn1 O7 '
_cod_database_code 8100390

loop_
_symmetry_equiv_pos_as_xyz
'  +x,  +y,  +z'
1/2-x,1/2+y,1/2-z
'  -x,  -y,  -z'
1/2+x,1/2-y,1/2+z

loop_
_atom_site_label
_atom_site_type_symbol
_atom_site_fract_x
_atom_site_fract_y
_atom_site_fract_z
_atom_site_U_iso_or_equiv
_atom_site_adp_type
_atom_site_occupancy
_atom_site_symmetry_multiplicity
_atom_site_calc_flag
_atom_site_refinement_flags
_atom_site_disorder_assembly
_atom_site_disorder_group
Cu1 Cu 0.0000 0.5000 0.0000 0.0479(3) Uani 1 2 d S . .
Cu2 Cu 0.0000 0.5000 -0.5000 0.0391(3) Uani 1 2 d S . .
Mn Mn -0.05038(7) 0.03382(8) -0.25049(5) 0.0537(3) Uani 1 4 d . . .
Cl1 Cl -0.09553(12) 0.08124(15) -0.36772(9) 0.0640(6) Uani 1 4 d . . .
O1 O 0.1393(3) 0.0271(4) -0.3362(3) 0.0879(18) Uani 1 4 d . . .
H1o H 0.1023 -0.0090 -0.3099 0.085 Uiso 1 4 d . . .
H2o H 0.1225 0.0978 -0.3148 0.085 Uiso 1 4 d . . .
O71 O 0.0287(4) 0.1594(4) -0.2203(3) 0.0785(17) Uani 1 4 d . . .
O72 O 0.1289(3) 0.2116(4) -0.2668(2) 0.0690(16) Uani 1 4 d . . .
O81 O 0.0470(3) -0.0837(4) -0.2480(3) 0.0712(15) Uani 1 4 d . . .
O82 O -0.0883(3) -0.1336(4) -0.2655(2) 0.0691(15) Uani 1 4 d . . .
O91 O -0.0604(4) 0.0139(5) -0.1446(3) 0.091(2) Uani 1 4 d . . .
O92 O -0.1683(4) 0.0863(4) -0.2170(3) 0.0845(18) Uani 1 4 d . . .
N11 N 0.1114(3) 0.5285(4) -0.0218(3) 0.0489(15) Uani 1 4 d . . .
N12 N 0.1890(3) 0.5134(4) 0.0263(2) 0.0425(13) Uani 1 4 d . . .
N21 N 0.0661(4) 0.3732(5) 0.0534(3) 0.0605(17) Uani 1 4 d . . .
N22 N 0.1494(4) 0.3859(4) 0.0927(3) 0.0473(15) Uani 1 4 d . . .
N31 N 0.0662(4) 0.5805(5) 0.0976(3) 0.0599(17) Uani 1 4 d . . .
N32 N 0.1514(4) 0.5559(4) 0.1246(3) 0.0500(15) Uani 1 4 d . . .
N41 N 0.1086(3) 0.4707(4) -0.4256(2) 0.0372(13) Uani 1 4 d . . .
N42 N 0.1154(3) 0.3849(4) -0.3890(2) 0.0373(13) Uani 1 4 d . . .
N51 N -0.0672(3) 0.4437(4) -0.4383(2) 0.0407(14) Uani 1 4 d . . .
N52 N -0.0340(3) 0.3633(4) -0.3987(2) 0.0349(12) Uani 1 4 d . . .
N61 N 0.0147(4) 0.3264(4) -0.5227(3) 0.0475(15) Uani 1 4 d . . .
N62 N 0.0315(3) 0.2668(4) -0.4669(2) 0.0384(13) Uani 1 4 d . . .
C1 C 0.1915(4) 0.4824(5) 0.0931(3) 0.0426(17) Uani 1 4 d . . .
H1 H 0.2529 0.4758 0.1194 0.085(5) Uiso 1 4 calc R . .
C2 C 0.0449(4) 0.3132(5) -0.4024(3) 0.0367(16) Uani 1 4 d . . .
H2 H 0.0595 0.2605 -0.3679 0.085(5) Uiso 1 4 calc R . .
C11 C 0.1323(5) 0.5558(5) -0.0762(3) 0.054(2) Uani 1 4 d . . .
H11 H 0.0917 0.5715 -0.1169 0.068(4) Uiso 1 4 calc R . .
C12 C 0.2211(5) 0.5584(5) -0.0657(4) 0.057(2) Uani 1 4 d . . .
H12 H 0.2510 0.5751 -0.0967 0.068(4) Uiso 1 4 calc R . .
C13 C 0.2565(4) 0.5312(5) 0.0003(3) 0.0503(19) Uani 1 4 d . . .
H13 H 0.3157 0.5259 0.0229 0.068(4) Uiso 1 4 calc R . .
C21 C 0.0440(6) 0.2816(7) 0.0680(4) 0.073(2) Uani 1 4 d . . .
H21 H -0.0093 0.2506 0.0478 0.068(4) Uiso 1 4 calc R . .
C22 C 0.1125(7) 0.2377(6) 0.1182(5) 0.074(3) Uani 1 4 d . . .
H22 H 0.1127 0.1745 0.1377 0.068(4) Uiso 1 4 calc R . .
C23 C 0.1773(5) 0.3055(6) 0.1324(4) 0.057(2) Uani 1 4 d . . .
H23 H 0.2316 0.2984 0.1639 0.068(4) Uiso 1 4 calc R . .
C31 C 0.0528(6) 0.6505(6) 0.1406(4) 0.069(2) Uani 1 4 d . . .
H31 H -0.0005 0.6827 0.1353 0.068(4) Uiso 1 4 calc R . .
C32 C 0.1241(6) 0.6690(6) 0.1918(4) 0.069(2) Uani 1 4 d . . .
H32 H 0.1287 0.7139 0.2271 0.068(4) Uiso 1 4 calc R . .
C33 C 0.1882(5) 0.6090(5) 0.1820(4) 0.054(2) Uani 1 4 d . . .
H33 H 0.2457 0.6049 0.2089 0.068(4) Uiso 1 4 calc R . .
C41 C 0.1850(5) 0.5174(5) -0.4019(3) 0.0483(19) Uani 1 4 d . . .
H41 H 0.1990 0.5791 -0.4174 0.068(4) Uiso 1 4 calc R . .
C42 C 0.2414(5) 0.4617(6) -0.3506(3) 0.055(2) Uani 1 4 d . . .
H42 H 0.2985 0.4779 -0.3265 0.068(4) Uiso 1 4 calc R . .
C43 C 0.1951(4) 0.3786(6) -0.3434(3) 0.0471(19) Uani 1 4 d . . .
H43 H 0.2146 0.3266 -0.3127 0.068(4) Uiso 1 4 calc R . .
C51 C -0.1396(4) 0.4695(5) -0.4229(3) 0.0487(18) Uani 1 4 d . . .
H51 H -0.1768 0.5216 -0.4433 0.068(4) Uiso 1 4 calc R . .
C52 C -0.1522(4) 0.4081(5) -0.3725(3) 0.0501(18) Uani 1 4 d . . .
H52 H -0.1974 0.4119 -0.3524 0.068(4) Uiso 1 4 calc R . .
C53 C -0.0848(4) 0.3408(5) -0.3583(3) 0.0445(18) Uani 1 4 d . . .
H53 H -0.0754 0.2891 -0.3268 0.068(4) Uiso 1 4 calc R . .
C61 C 0.0087(4) 0.2602(6) -0.5721(4) 0.056(2) Uani 1 4 d . . .
H61 H -0.0040 0.2773 -0.6173 0.068(4) Uiso 1 4 calc R . .
C62 C 0.0236(5) 0.1632(6) -0.5478(4) 0.062(2) Uani 1 4 d . . .
H62 H 0.0235 0.1052 -0.5731 0.068(4) Uiso 1 4 calc R . .
C63 C 0.0383(4) 0.1679(5) -0.4811(3) 0.0471(18) Uani 1 4 d . . .
H63 H 0.0505 0.1145 -0.4509 0.068(4) Uiso 1 4 calc R . .
C71 C 0.1020(5) 0.1958(5) -0.2179(4) 0.0469(18) Uani 1 4 d . . .
C72 C 0.1588(4) 0.2215(5) -0.1489(3) 0.0386(16) Uani 1 4 d . . .
C73 C 0.1408(5) 0.1816(5) -0.0924(3) 0.0481(18) Uani 1 4 d . . .
H73 H 0.0926 0.1399 -0.0970 0.068(4) Uiso 1 4 calc R . .
C74 C 0.1950(6) 0.2043(6) -0.0295(4) 0.069(2) Uani 1 4 d . . .
H74 H 0.1833 0.1773 0.0084 0.068(4) Uiso 1 4 calc R . .
C75 C 0.2653(6) 0.2657(7) -0.0224(4) 0.077(3) Uani 1 4 d . . .
H75 H 0.3014 0.2803 0.0203 0.068(4) Uiso 1 4 calc R . .
C76 C 0.2835(5) 0.3064(6) -0.0778(4) 0.069(2) Uani 1 4 d . . .
H76 H 0.3313 0.3489 -0.0728 0.068(4) Uiso 1 4 calc R . .
C77 C 0.2303(5) 0.2836(5) -0.1409(3) 0.0513(19) Uani 1 4 d . . .
H77 H 0.2427 0.3104 -0.1786 0.068(4) Uiso 1 4 calc R . .
C81 C -0.0092(6) -0.1529(6) -0.2561(3) 0.0535(19) Uani 1 4 d . . .
C82 C 0.0206(5) -0.2606(6) -0.2521(3) 0.0453(18) Uani 1 4 d . . .
C83 C 0.1058(5) -0.2824(7) -0.2486(3) 0.063(2) Uani 1 4 d . . .
H83 H 0.1460 -0.2308 -0.2462 0.068(4) Uiso 1 4 calc R . .
C84 C 0.1310(7) -0.3816(9) -0.2485(4) 0.087(3) Uani 1 4 d . . .
H84 H 0.1885 -0.3967 -0.2468 0.068(4) Uiso 1 4 calc R . .
C85 C 0.0729(10) -0.4586(9) -0.2510(4) 0.102(4) Uani 1 4 d . . .
H85 H 0.0907 -0.5254 -0.2512 0.068(4) Uiso 1 4 calc R . .
C86 C -0.0094(7) -0.4366(7) -0.2531(4) 0.077(3) Uani 1 4 d . . .
H86 H -0.0488 -0.4887 -0.2538 0.068(4) Uiso 1 4 calc R . .
C87 C -0.0371(5) -0.3388(6) -0.2541(3) 0.055(2) Uani 1 4 d . . .
H87 H -0.0950 -0.3250 -0.2561 0.068(4) Uiso 1 4 calc R . .
C91 C -0.1299(7) 0.0640(6) -0.1583(5) 0.072(3) Uani 1 4 d . . .
C92 C -0.1619(6) 0.0999(6) -0.1015(4) 0.062(2) Uani 1 4 d . . .
C93 C -0.1225(5) 0.0676(6) -0.0373(5) 0.076(3) Uani 1 4 d . . .
H93 H -0.0785 0.0194 -0.0302 0.068(4) Uiso 1 4 calc R . .
C94 C -0.1462(8) 0.1040(9) 0.0166(5) 0.103(4) Uani 1 4 d . . .
H94 H -0.1197 0.0808 0.0599 0.068(4) Uiso 1 4 calc R . .
C95 C -0.2110(10) 0.1770(10) 0.0044(7) 0.123(6) Uani 1 4 d . . .
H95 H -0.2267 0.2052 0.0403 0.068(4) Uiso 1 4 calc R . .
C96 C -0.2516(8) 0.2078(7) -0.0584(7) 0.106(4) Uani 1 4 d . . .
H96 H -0.2964 0.2552 -0.0659 0.068(4) Uiso 1 4 calc R . .
C97 C -0.2265(6) 0.1688(7) -0.1121(5) 0.079(3) Uani 1 4 d . . .
H97 H -0.2544 0.1902 -0.1556 0.068(4) Uiso 1 4 calc R . .

loop_
_atom_site_aniso_label
_atom_site_aniso_U_11
_atom_site_aniso_U_22
_atom_site_aniso_U_33
_atom_site_aniso_U_23
_atom_site_aniso_U_13
_atom_site_aniso_U_12
Cu1 0.0384(7) 0.0580(9) 0.0491(7) 0.0010(7) 0.0151(6) 0.0014(7)
Cu2 0.0431(7) 0.0386(7) 0.0349(6) 0.0107(6) 0.0098(5) -0.0006(6)
Mn 0.0505(7) 0.0510(8) 0.0587(7) 0.0012(6) 0.0139(6) -0.0060(6)
Cl1 0.0626(13) 0.0631(14) 0.0588(12) 0.0010(10) 0.0050(10) -0.0077(11)
O1 0.084(4) 0.106(5) 0.091(4) -0.015(3) 0.052(3) -0.007(4)
O71 0.066(4) 0.083(4) 0.087(4) -0.031(3) 0.022(3) -0.028(3)
O72 0.096(4) 0.070(4) 0.037(3) 0.009(3) 0.012(3) -0.014(3)
O81 0.074(4) 0.054(4) 0.085(4) 0.001(3) 0.022(3) -0.011(3)
O82 0.059(4) 0.062(4) 0.083(4) 0.011(3) 0.016(3) 0.010(3)
O91 0.100(5) 0.083(5) 0.114(5) 0.014(4) 0.069(4) 0.020(4)
O92 0.103(5) 0.074(4) 0.084(4) -0.015(4) 0.038(4) -0.009(4)
N11 0.037(3) 0.065(4) 0.045(3) -0.004(3) 0.012(3) 0.002(3)
N12 0.042(3) 0.042(4) 0.048(3) 0.006(3) 0.019(3) 0.000(3)
N21 0.054(4) 0.063(5) 0.065(4) -0.003(4) 0.018(4) -0.017(4)
N22 0.049(4) 0.046(4) 0.047(4) 0.002(3) 0.016(3) 0.003(3)
N31 0.053(4) 0.064(5) 0.068(4) 0.006(4) 0.027(4) 0.024(4)
N32 0.042(4) 0.058(4) 0.048(4) -0.001(3) 0.010(3) 0.010(3)
N41 0.040(3) 0.030(3) 0.038(3) 0.010(2) 0.005(2) -0.004(3)
N42 0.044(3) 0.034(3) 0.034(3) 0.006(3) 0.009(3) 0.001(3)
N51 0.049(4) 0.036(3) 0.039(3) 0.011(3) 0.015(3) 0.003(3)
N52 0.043(3) 0.030(3) 0.032(3) 0.005(2) 0.012(3) -0.001(3)
N61 0.062(4) 0.042(4) 0.039(3) 0.007(3) 0.015(3) 0.008(3)
N62 0.054(4) 0.026(3) 0.036(3) 0.003(3) 0.015(3) -0.002(3)
C1 0.036(4) 0.045(5) 0.045(4) 0.002(4) 0.008(3) 0.000(4)
C2 0.040(4) 0.034(4) 0.036(4) 0.005(3) 0.010(3) 0.003(3)
C11 0.052(5) 0.072(6) 0.046(4) 0.009(4) 0.024(4) -0.002(4)
C12 0.053(5) 0.070(6) 0.058(5) 0.006(4) 0.030(4) 0.001(4)
C13 0.040(4) 0.049(5) 0.069(5) -0.008(4) 0.026(4) -0.003(4)
C21 0.066(6) 0.082(7) 0.082(7) -0.026(6) 0.039(5) -0.027(6)
C22 0.109(8) 0.045(6) 0.090(7) -0.002(5) 0.065(6) -0.005(6)
C23 0.072(6) 0.054(5) 0.051(5) 0.009(4) 0.027(4) 0.013(5)
C31 0.072(6) 0.068(6) 0.083(6) 0.024(5) 0.046(6) 0.031(5)
C32 0.103(8) 0.047(5) 0.065(6) 0.013(4) 0.038(6) 0.009(5)
C33 0.060(5) 0.047(5) 0.056(5) 0.008(4) 0.016(4) -0.001(4)
C41 0.056(5) 0.043(5) 0.047(4) 0.004(4) 0.016(4) -0.008(4)
C42 0.044(4) 0.068(6) 0.048(4) 0.003(4) 0.003(3) -0.009(4)
C43 0.041(4) 0.061(5) 0.033(4) 0.008(4) 0.002(3) 0.008(4)
C51 0.042(4) 0.056(5) 0.048(4) 0.000(4) 0.011(3) 0.007(4)
C52 0.049(4) 0.056(5) 0.053(4) -0.001(4) 0.026(4) 0.001(4)
C53 0.058(5) 0.039(4) 0.041(4) -0.001(3) 0.021(4) -0.018(4)
C61 0.049(5) 0.073(6) 0.047(4) -0.003(4) 0.014(4) -0.003(4)
C62 0.058(5) 0.061(6) 0.063(5) -0.025(5) 0.013(4) 0.010(5)
C63 0.048(4) 0.042(5) 0.045(4) -0.004(4) 0.003(3) 0.000(4)
C71 0.055(5) 0.032(4) 0.056(5) -0.006(4) 0.020(4) 0.001(4)
C72 0.047(4) 0.031(4) 0.042(4) 0.001(3) 0.018(3) 0.010(4)
C73 0.053(5) 0.048(5) 0.046(4) 0.004(4) 0.019(4) 0.016(4)
C74 0.099(7) 0.069(6) 0.043(5) -0.001(4) 0.025(5) 0.037(6)
C75 0.077(7) 0.071(7) 0.061(6) -0.026(5) -0.015(5) 0.030(6)
C76 0.049(5) 0.063(6) 0.083(6) -0.016(5) -0.002(5) -0.001(4)
C77 0.052(5) 0.045(5) 0.057(5) -0.010(4) 0.014(4) 0.000(4)
C81 0.058(5) 0.053(5) 0.049(5) 0.013(4) 0.013(4) -0.005(5)
C82 0.046(5) 0.049(5) 0.039(4) 0.002(4) 0.009(4) -0.003(4)
C83 0.065(6) 0.067(6) 0.057(5) -0.012(4) 0.015(4) -0.001(5)
C84 0.082(7) 0.126(10) 0.051(5) -0.010(6) 0.016(5) 0.046(7)
C85 0.175(13) 0.068(7) 0.060(6) -0.009(5) 0.030(8) 0.029(9)
C86 0.113(9) 0.058(7) 0.055(5) -0.013(5) 0.016(6) -0.021(6)
C87 0.069(5) 0.053(5) 0.046(4) -0.003(4) 0.019(4) 0.004(5)
C91 0.090(8) 0.048(6) 0.091(7) -0.003(5) 0.049(7) -0.016(5)
C92 0.070(6) 0.052(6) 0.077(6) -0.011(5) 0.045(5) -0.019(5)
C93 0.070(6) 0.068(6) 0.094(7) -0.010(6) 0.033(6) -0.022(5)
C94 0.140(11) 0.105(10) 0.075(7) -0.021(7) 0.049(7) -0.057(8)
C95 0.168(14) 0.099(11) 0.147(12) -0.075(10) 0.118(12) -0.083(10)
C96 0.116(10) 0.055(7) 0.178(12) -0.023(8) 0.095(11) -0.020(6)
C97 0.092(7) 0.057(6) 0.109(8) -0.003(5) 0.060(6) -0.023(5)

loop_
_geom_bond_atom_site_label_1
_geom_bond_atom_site_label_2
_geom_bond_distance
_geom_bond_site_symmetry_2
_geom_bond_publ_flag
Cu1 N11 1.990(5) 3_565 ?
Cu1 N11 1.990(5) . ?
Cu1 N21 2.122(7) 3_565 ?
Cu1 N21 2.122(7) . ?
Cu1 N31 2.268(6) 3_565 ?
Cu1 N31 2.268(6) . ?
Cu2 N41 2.004(5) 3_564 ?
Cu2 N41 2.004(5) . ?
Cu2 N51 2.031(5) . ?
Cu2 N51 2.031(5) 3_564 ?
Cu2 N61 2.374(6) 3_564 ?
Cu2 N61 2.374(6) . ?
Mn O71 2.075(6) . ?
Mn O81 2.190(6) . ?
Mn O91 2.264(6) . ?
Mn O92 2.290(6) . ?
Mn O82 2.299(6) . ?
Mn Cl1 2.418(2) . ?
Mn C81 2.572(9) . ?
Mn C91 2.610(9) . ?
O71 C71 1.253(7) . ?
O72 C71 1.229(7) . ?
O81 C81 1.260(8) . ?
O82 C81 1.247(8) . ?
O91 C91 1.254(10) . ?
O92 C91 1.235(10) . ?
N11 C11 1.316(7) . ?
N11 N12 1.366(6) . ?
N12 C13 1.356(7) . ?
N12 C1 1.436(7) . ?
N21 C21 1.323(9) . ?
N21 N22 1.357(7) . ?
N22 C23 1.344(8) . ?
N22 C1 1.444(8) . ?
N31 C31 1.348(9) . ?
N31 N32 1.354(7) . ?
N32 C33 1.364(8) . ?
N32 C1 1.423(8) . ?
N41 C41 1.330(7) . ?
N41 N42 1.356(6) . ?
N42 C43 1.354(7) . ?
N42 C2 1.438(7) . ?
N51 C51 1.327(7) . ?
N51 N52 1.357(6) . ?
N52 C53 1.354(7) . ?
N52 C2 1.445(7) . ?
N61 C61 1.333(8) . ?
N61 N62 1.364(6) . ?
N62 C63 1.355(8) . ?
N62 C2 1.433(7) . ?
C11 C12 1.370(8) . ?
C12 C13 1.374(8) . ?
C21 C22 1.404(11) . ?
C22 C23 1.338(10) . ?
C31 C32 1.341(10) . ?
C32 C33 1.356(9) . ?
C41 C42 1.395(9) . ?
C42 C43 1.358(9) . ?
C51 C52 1.386(8) . ?
C52 C53 1.364(8) . ?
C61 C62 1.376(9) . ?
C62 C63 1.339(8) . ?
C71 C72 1.501(8) . ?
C72 C73 1.388(8) . ?
C72 C77 1.378(8) . ?
C73 C74 1.380(9) . ?
C74 C75 1.359(11) . ?
C75 C76 1.375(10) . ?
C76 C77 1.378(9) . ?
C81 C82 1.499(10) . ?
C82 C83 1.369(9) . ?
C82 C87 1.380(9) . ?
C83 C84 1.375(11) . ?
C84 C85 1.369(12) . ?
C85 C86 1.334(13) . ?
C86 C87 1.368(10) . ?
C91 C92 1.490(11) . ?
C92 C97 1.347(10) . ?
C92 C93 1.371(10) . ?
C93 C94 1.367(11) . ?
C94 C95 1.385(14) . ?
C95 C96 1.345(14) . ?
C96 C97 1.387(11) . ?
